data_7125506
loop_
_publ_author_name
'Gibson, V. C.'
'Humphries, M. J.'
'Tellmann, K. P.'
'Wass, D. F.'
'White, A. J.'
'Williams, D. J.'

_publ_section_title
;
 The nature of the active species in bis(imino)pyridyl cobalt ethylene
 polymerisation catalysts.
;
_journal_issue 21
_journal_name_full 'Chemical communications (Cambridge, England)'
_journal_page_first 2252
_journal_page_last 2253
_journal_paper_doi 10.1039/b107490c
_journal_year 2001
_chemical_formula_sum 'C52 H46 B Co F15 N5'
_chemical_formula_weight 1095.68
_space_group_IT_number 2
_space_group_name_Hall '-P 1'
_space_group_name_H-M_alt 'P -1'
_symmetry_cell_setting triclinic
_symmetry_space_group_name_H-M 'P -1'
_atom_sites_solution_hydrogens geom
_atom_sites_solution_primary direct
_atom_sites_solution_secondary difmap
_audit_creation_method SHELXL
_cell_angle_alpha 100.546(5)
_cell_angle_beta 102.862(5)
_cell_angle_gamma 98.797(5)
_cell_formula_units_Z 2
_cell_length_a 10.7639(7)
_cell_length_b 15.7966(8)
_cell_length_c 15.8811(13)
_cell_measurement_reflns_used 24
_cell_measurement_temperature 183(2)
_cell_measurement_theta_max 24.97
_cell_measurement_theta_min 10.83
_cell_volume 2534.7(3)
_computing_cell_refinement 'Siemens XSCANS'
_computing_data_collection 'Siemens XSCANS'
_computing_data_reduction 'Siemens SHELXTL'
_computing_molecular_graphics 'Siemens SHELXTL'
_computing_publication_material 'Siemens SHELXTL'
_computing_structure_refinement 'SHELXL-93 (Sheldrick, 1993)'
_computing_structure_solution 'SHELXS-86 (Sheldrick, 1990)'
_diffrn_ambient_temperature 183(2)
_diffrn_measurement_device 'Siemens P4'
_diffrn_measurement_method '\w scans'
_diffrn_radiation_monochromator graphite
_diffrn_radiation_source 'fine-focus sealed tube'
_diffrn_radiation_type CuK\a
_diffrn_radiation_wavelength 1.54178
_diffrn_reflns_av_R_equivalents 0.0321
_diffrn_reflns_av_sigmaI/netI 0.0616
_diffrn_reflns_limit_h_max 12
_diffrn_reflns_limit_h_min -4
_diffrn_reflns_limit_k_max 17
_diffrn_reflns_limit_k_min -17
_diffrn_reflns_limit_l_max 16
_diffrn_reflns_limit_l_min -18
_diffrn_reflns_number 8589
_diffrn_reflns_theta_max 63.00
_diffrn_reflns_theta_min 2.91
_diffrn_standards_interval_count 97
_diffrn_standards_number 3
_exptl_absorpt_coefficient_mu 3.510
_exptl_absorpt_correction_T_max 0.6402
_exptl_absorpt_correction_T_min 0.4132
_exptl_absorpt_correction_type Ellipsoidal
_exptl_crystal_colour 'Ruby red'
_exptl_crystal_density_diffrn 1.436
_exptl_crystal_description 'blocky needles'
_exptl_crystal_F_000 1120
_exptl_crystal_size_max 0.37
_exptl_crystal_size_mid 0.37
_exptl_crystal_size_min 0.13
_refine_diff_density_max 0.484
_refine_diff_density_min -0.268
_refine_diff_density_rms 0.056
_refine_ls_extinction_coef 0.0017(2)
_refine_ls_extinction_expression Fc^*^=kFc[1+0.001xFc^2^\l^3^/sin(2\q)]^-1/4^
_refine_ls_extinction_method SHELXL
_refine_ls_goodness_of_fit_all 1.027
_refine_ls_goodness_of_fit_obs 1.088
_refine_ls_matrix_type full
_refine_ls_number_parameters 668
_refine_ls_number_reflns 7706
_refine_ls_number_restraints 0
_refine_ls_restrained_S_all 1.048
_refine_ls_restrained_S_obs 1.088
_refine_ls_R_factor_all 0.0819
_refine_ls_R_factor_obs 0.0554
_refine_ls_shift/esd_max 0.001
_refine_ls_shift/esd_mean 0.000
_refine_ls_structure_factor_coef Fsqd
_refine_ls_weighting_details 'w=1/[\s^2^(Fo^2^)+(0.0764P)^2^+0.3164P] where P=(Fo^2^+2Fc^2^)/3'
_refine_ls_weighting_scheme calc
_refine_ls_wR_factor_all 0.1445
_refine_ls_wR_factor_obs 0.1282
_reflns_number_observed 6057
_reflns_number_total 8102
_reflns_observed_criterion >2sigma(I)
_cod_data_source_file b107490c.txt
_cod_data_source_block VG0148
_cod_depositor_comments
;
The following automatic conversions were performed:

data item '_symmetry_cell_setting' value 'Triclinic' was changed to
'triclinic' in accordance with the
/home/saulius/struct/COD-crude-data/automatic-downloads/DataCite-retrospective/RSC/depositions/lib/dictionaries/cif_core.dic
dictionary named 'cif_core.dic' version 2.4.2 last updated on
2011-04-26.

data item '_refine_ls_weighting_scheme' value 'calc
w=1/[\s^2^(Fo^2^)+(0.0764P)^2^+0.3164P] where P=(Fo^2^+2Fc^2^)/3' was
changed to 'calc'. A new data item '_refine_ls_weighting_details' was
created with the value set to
'w=1/[\s^2^(Fo^2^)+(0.0764P)^2^+0.3164P] where P=(Fo^2^+2Fc^2^)/3'.

Automatic conversion script
Id: cif_fix_values 6909 2019-04-08 15:41:33Z antanas 
;
_cod_original_sg_symbol_H-M P-1
_cod_original_formula_sum 'C52 H46 N5 B F15 Co'
_cod_database_code 7125506

loop_
_symmetry_equiv_pos_as_xyz
'x, y, z'
'-x, -y, -z'

loop_
_atom_site_aniso_label
_atom_site_aniso_U_11
_atom_site_aniso_U_22
_atom_site_aniso_U_33
_atom_site_aniso_U_23
_atom_site_aniso_U_13
_atom_site_aniso_U_12
Co 0.0383(3) 0.0322(3) 0.0256(3) 0.0089(2) 0.0098(2) 0.0101(2)
N1 0.0266(12) 0.0351(13) 0.0300(13) 0.0129(10) 0.0101(10) 0.0086(10)
C2 0.0302(15) 0.036(2) 0.035(2) 0.0123(13) 0.0117(13) 0.0091(12)
C3 0.046(2) 0.033(2) 0.045(2) 0.0107(14) 0.012(2) 0.0091(14)
C4 0.045(2) 0.039(2) 0.044(2) 0.0038(15) 0.011(2) 0.0075(15)
C5 0.040(2) 0.045(2) 0.030(2) 0.0047(14) 0.0091(13) 0.0075(14)
C6 0.0310(15) 0.039(2) 0.029(2) 0.0077(13) 0.0092(12) 0.0075(12)
C7 0.033(2) 0.043(2) 0.031(2) 0.0147(13) 0.0105(12) 0.0097(13)
N7 0.0323(13) 0.0406(15) 0.0285(14) 0.0098(11) 0.0095(10) 0.0111(11)
C8 0.062(2) 0.051(2) 0.041(2) 0.025(2) 0.017(2) 0.014(2)
C9 0.036(2) 0.041(2) 0.031(2) 0.0136(13) 0.0101(13) 0.0125(13)
N9 0.0326(13) 0.0358(14) 0.0332(14) 0.0126(11) 0.0097(11) 0.0121(11)
C10 0.065(2) 0.057(2) 0.030(2) 0.016(2) 0.010(2) 0.012(2)
C11 0.039(2) 0.041(2) 0.028(2) 0.0119(13) 0.0097(13) 0.0076(14)
C12 0.048(2) 0.073(3) 0.036(2) 0.018(2) 0.018(2) 0.024(2)
C13 0.073(3) 0.076(3) 0.035(2) 0.012(2) 0.021(2) 0.032(2)
C14 0.079(3) 0.057(2) 0.027(2) 0.004(2) 0.013(2) 0.010(2)
C15 0.048(2) 0.070(3) 0.036(2) 0.016(2) 0.007(2) 0.001(2)
C16 0.038(2) 0.064(2) 0.034(2) 0.019(2) 0.0112(15) 0.011(2)
C17 0.046(2) 0.143(5) 0.037(2) 0.017(3) 0.017(2) 0.038(3)
C18 0.074(4) 0.164(8) 0.142(7) 0.067(6) 0.036(4) 0.070(5)
C19 0.051(3) 0.129(6) 0.099(5) -0.006(4) -0.009(3) 0.001(3)
C20 0.038(2) 0.115(4) 0.045(2) 0.024(2) 0.014(2) 0.026(2)
C21 0.072(4) 0.165(7) 0.077(4) 0.026(4) 0.021(3) 0.074(4)
C22 0.051(3) 0.167(8) 0.117(6) 0.050(5) 0.037(3) 0.005(4)
C23 0.039(2) 0.037(2) 0.032(2) 0.0144(13) 0.0107(13) 0.0116(13)
C24 0.039(2) 0.036(2) 0.035(2) 0.0050(13) 0.0094(14) 0.0088(14)
C25 0.039(2) 0.038(2) 0.043(2) 0.0099(14) 0.0101(15) 0.0022(14)
C26 0.051(2) 0.039(2) 0.064(2) 0.024(2) 0.014(2) 0.009(2)
C27 0.045(2) 0.050(2) 0.117(4) 0.042(3) 0.022(2) 0.018(2)
C28 0.040(2) 0.046(2) 0.096(3) 0.036(2) 0.027(2) 0.016(2)
C29 0.039(2) 0.037(2) 0.070(3) 0.008(2) 0.017(2) 0.0106(15)
C30 0.045(2) 0.067(3) 0.066(3) 0.017(2) 0.012(2) 0.021(2)
C31 0.062(3) 0.095(4) 0.074(3) -0.020(3) 0.022(3) 0.021(3)
C32 0.054(3) 0.052(3) 0.180(7) 0.050(4) 0.054(4) 0.022(2)
C33 0.040(3) 0.101(5) 0.252(13) 0.059(7) 0.014(5) 0.003(3)
C34 0.083(4) 0.103(5) 0.160(8) 0.062(5) 0.075(5) 0.035(4)
N35 0.096(3) 0.038(2) 0.036(2) 0.0090(15) 0.018(2) 0.014(2)
N36 0.149(5) 0.047(2) 0.058(3) 0.000(2) 0.024(3) 0.006(3)
B 0.037(2) 0.040(2) 0.030(2) 0.0125(14) 0.0100(15) 0.0084(15)
C40 0.060(2) 0.048(2) 0.032(2) 0.0136(15) 0.012(2) 0.009(2)
C41 0.035(2) 0.039(2) 0.0295(15) 0.0120(13) 0.0075(13) 0.0099(13)
C42 0.034(2) 0.044(2) 0.043(2) 0.0172(14) 0.0138(14) 0.0143(14)
F42 0.0454(12) 0.0566(13) 0.075(2) 0.0336(12) 0.0314(11) 0.0261(10)
C43 0.033(2) 0.051(2) 0.047(2) 0.022(2) 0.0120(15) 0.0082(15)
F43 0.0416(12) 0.0646(15) 0.092(2) 0.0435(14) 0.0283(12) 0.0144(11)
C44 0.047(2) 0.041(2) 0.040(2) 0.0186(14) 0.010(2) 0.0071(15)
F44 0.073(2) 0.0414(12) 0.069(2) 0.0260(11) 0.0247(13) 0.0139(11)
C45 0.051(2) 0.047(2) 0.038(2) 0.0151(15) 0.018(2) 0.021(2)
F45 0.084(2) 0.0566(14) 0.065(2) 0.0286(12) 0.0430(14) 0.0410(13)
C46 0.040(2) 0.044(2) 0.036(2) 0.0147(14) 0.0159(14) 0.0145(14)
F46 0.0514(13) 0.0584(13) 0.0586(14) 0.0227(11) 0.0322(11) 0.0209(11)
C47 0.040(2) 0.038(2) 0.033(2) 0.0108(13) 0.0111(14) 0.0097(14)
C48 0.044(2) 0.052(2) 0.035(2) 0.013(2) 0.010(2) 0.011(2)
F48 0.0504(13) 0.087(2) 0.0382(12) 0.0136(11) 0.0203(10) 0.0095(12)
C49 0.060(3) 0.060(2) 0.032(2) 0.006(2) 0.005(2) 0.014(2)
F49 0.085(2) 0.118(3) 0.0321(13) 0.0137(14) 0.0043(13) 0.013(2)
C50 0.048(2) 0.047(2) 0.050(2) 0.003(2) -0.003(2) 0.012(2)
F50 0.056(2) 0.082(2) 0.065(2) 0.0047(15) -0.0173(14) 0.0064(14)
C51 0.037(2) 0.042(2) 0.062(2) 0.010(2) 0.010(2) 0.0076(15)
F51 0.0415(13) 0.071(2) 0.089(2) 0.0126(15) 0.0174(13) 0.0000(12)
C52 0.042(2) 0.043(2) 0.041(2) 0.0108(14) 0.0149(15) 0.0099(15)
F52 0.0521(14) 0.090(2) 0.0518(14) 0.0221(13) 0.0253(11) 0.0035(13)
C53 0.045(2) 0.041(2) 0.036(2) 0.0185(14) 0.0109(14) 0.0112(15)
C54 0.045(2) 0.042(2) 0.039(2) 0.0173(15) 0.0140(15) 0.0101(15)
F54 0.0509(13) 0.0415(11) 0.0501(12) 0.0087(9) 0.0075(10) 0.0073(9)
C55 0.062(2) 0.040(2) 0.055(2) 0.021(2) 0.024(2) 0.016(2)
F55 0.086(2) 0.0415(12) 0.081(2) 0.0163(12) 0.030(2) 0.0243(13)
C56 0.054(2) 0.053(2) 0.082(3) 0.037(2) 0.025(2) 0.026(2)
F56 0.064(2) 0.074(2) 0.141(3) 0.050(2) 0.031(2) 0.042(2)
C57 0.041(2) 0.057(2) 0.083(3) 0.037(2) 0.005(2) 0.013(2)
F57 0.0462(15) 0.069(2) 0.138(3) 0.041(2) -0.012(2) 0.0148(13)
C58 0.047(2) 0.036(2) 0.055(2) 0.018(2) 0.001(2) 0.008(2)
F58 0.0535(14) 0.0471(13) 0.068(2) 0.0125(11) -0.0110(12) 0.0084(10)

loop_
_atom_site_label
_atom_site_type_symbol
_atom_site_fract_x
_atom_site_fract_y
_atom_site_fract_z
_atom_site_U_iso_or_equiv
_atom_site_thermal_displace_type
_atom_site_occupancy
_atom_site_calc_flag
_atom_site_refinement_flags
Co Co 0.20530(6) 0.21491(4) 0.22502(4) 0.03111(15) Uani 1 d .
N1 N 0.2538(2) 0.3235(2) 0.2979(2) 0.0291(5) Uani 1 d .
C2 C 0.2574(3) 0.3952(2) 0.2621(2) 0.0324(6) Uani 1 d .
C3 C 0.2979(4) 0.4787(2) 0.3162(3) 0.0407(7) Uani 1 d .
H3A H 0.3019(4) 0.5291(2) 0.2914(3) 0.049 Uiso 1 calc R
C4 C 0.3326(4) 0.4877(2) 0.4077(3) 0.0437(8) Uani 1 d .
H4A H 0.3593(4) 0.5447(2) 0.4458(3) 0.052 Uiso 1 calc R
C5 C 0.3284(3) 0.4139(2) 0.4436(2) 0.0388(7) Uani 1 d .
H5A H 0.3527(3) 0.4198(2) 0.5060(2) 0.047 Uiso 1 calc R
C6 C 0.2881(3) 0.3310(2) 0.3867(2) 0.0324(6) Uani 1 d .
C7 C 0.2202(3) 0.3679(2) 0.1652(2) 0.0341(7) Uani 1 d .
N7 N 0.1935(3) 0.2828(2) 0.1363(2) 0.0328(6) Uani 1 d .
C8 C 0.2173(4) 0.4352(3) 0.1102(3) 0.0484(9) Uani 1 d .
H8A H 0.3050(4) 0.4705(3) 0.1220(3) 0.073 Uiso 1 d R
H8B H 0.1582(4) 0.4735(3) 0.1253(3) 0.073 Uiso 1 d R
H8C H 0.1867(4) 0.4057(3) 0.0473(3) 0.073 Uiso 1 d R
C9 C 0.2764(3) 0.2440(2) 0.4064(2) 0.0347(7) Uani 1 d .
N9 N 0.2353(3) 0.1803(2) 0.3356(2) 0.0325(6) Uani 1 d .
C10 C 0.3097(4) 0.2334(3) 0.5002(2) 0.0498(9) Uani 1 d .
H10A H 0.2543(4) 0.2621(3) 0.5327(2) 0.075 Uiso 1 d R
H10B H 0.4012(4) 0.2607(3) 0.5286(2) 0.075 Uiso 1 d R
H10C H 0.2954(4) 0.1708(3) 0.5006(2) 0.075 Uiso 1 d R
C11 C 0.1603(3) 0.2451(2) 0.0417(2) 0.0354(7) Uani 1 d .
C12 C 0.2602(4) 0.2183(3) 0.0066(3) 0.0488(9) Uani 1 d .
C13 C 0.2276(5) 0.1792(3) -0.0834(3) 0.0582(11) Uani 1 d .
H13A H 0.2933(5) 0.1612(3) -0.1097(3) 0.070 Uiso 1 calc R
C14 C 0.1036(5) 0.1662(3) -0.1349(3) 0.0557(11) Uani 1 d .
H14A H 0.0845(5) 0.1403(3) -0.1964(3) 0.067 Uiso 1 calc R
C15 C 0.0065(4) 0.1900(3) -0.0988(3) 0.0527(10) Uani 1 d .
H15A H -0.0799(4) 0.1793(3) -0.1351(3) 0.063 Uiso 1 calc R
C16 C 0.0335(4) 0.2298(3) -0.0091(2) 0.0438(8) Uani 1 d .
C17 C 0.3974(5) 0.2309(5) 0.0621(3) 0.073(2) Uani 1 d .
H17A H 0.3943(5) 0.2419(5) 0.1255(3) 0.087 Uiso 1 calc R
C18 C 0.4550(7) 0.1486(6) 0.0439(6) 0.116(3) Uani 1 d .
H18A H 0.3971(7) 0.0979(6) 0.0516(6) 0.174 Uiso 1 calc R
H18B H 0.5406(7) 0.1575(6) 0.0855(6) 0.174 Uiso 1 calc R
H18C H 0.4640(7) 0.1376(6) -0.0170(6) 0.174 Uiso 1 calc R
C19 C 0.4824(6) 0.3092(5) 0.0510(5) 0.104(2) Uani 1 d .
H19A H 0.5708(6) 0.3155(5) 0.0880(5) 0.156 Uiso 1 calc R
H19B H 0.4484(6) 0.3619(5) 0.0691(5) 0.156 Uiso 1 calc R
H19C H 0.4842(6) 0.3020(5) -0.0113(5) 0.156 Uiso 1 calc R
C20 C -0.0759(4) 0.2547(4) 0.0301(3) 0.0632(13) Uani 1 d .
H20A H -0.0370(4) 0.2821(4) 0.0945(3) 0.076 Uiso 1 calc R
C21 C -0.1366(6) 0.3233(6) -0.0124(4) 0.099(2) Uani 1 d .
H21A H -0.2067(6) 0.3381(6) 0.0141(4) 0.148 Uiso 1 calc R
H21B H -0.1720(6) 0.2994(6) -0.0763(4) 0.148 Uiso 1 calc R
H21C H -0.0699(6) 0.3764(6) -0.0024(4) 0.148 Uiso 1 calc R
C22 C -0.1790(6) 0.1744(6) 0.0238(5) 0.108(3) Uani 1 d .
H22A H -0.2476(6) 0.1931(6) 0.0498(5) 0.162 Uiso 1 calc R
H22B H -0.1390(6) 0.1341(6) 0.0562(5) 0.162 Uiso 1 calc R
H22C H -0.2167(6) 0.1445(6) -0.0385(5) 0.162 Uiso 1 calc R
C23 C 0.2112(3) 0.0904(2) 0.3447(2) 0.0346(7) Uani 1 d .
C24 C 0.0878(4) 0.0539(2) 0.3501(2) 0.0368(7) Uani 1 d .
C25 C 0.0658(4) -0.0333(2) 0.3582(2) 0.0409(8) Uani 1 d .
H25A H -0.0168(4) -0.0595(2) 0.3634(2) 0.049 Uiso 1 calc R
C26 C 0.1608(4) -0.0819(3) 0.3586(3) 0.0500(9) Uani 1 d .
H26A H 0.1439(4) -0.1410(3) 0.3649(3) 0.060 Uiso 1 calc R
C27 C 0.2799(4) -0.0459(3) 0.3500(4) 0.0665(14) Uani 1 d .
H27A H 0.3443(4) -0.0808(3) 0.3488(4) 0.080 Uiso 1 calc R
C28 C 0.3086(4) 0.0412(3) 0.3429(4) 0.0558(11) Uani 1 d .
C29 C -0.0212(4) 0.1043(3) 0.3463(3) 0.0485(9) Uani 1 d .
H29A H 0.0132(4) 0.1646(3) 0.3399(3) 0.058 Uiso 1 calc R
C30 C -0.1359(4) 0.0616(3) 0.2660(3) 0.0583(11) Uani 1 d .
H30A H -0.2047(4) 0.0957(3) 0.2655(3) 0.087 Uiso 1 calc R
H30B H -0.1697(4) 0.0015(3) 0.2696(3) 0.087 Uiso 1 calc R
H30C H -0.1070(4) 0.0602(3) 0.2116(3) 0.087 Uiso 1 calc R
C31 C -0.0675(5) 0.1141(4) 0.4310(4) 0.080(2) Uani 1 d .
H31A H -0.1379(5) 0.1470(4) 0.4259(4) 0.121 Uiso 1 calc R
H31B H 0.0050(5) 0.1458(4) 0.4816(4) 0.121 Uiso 1 calc R
H31C H -0.0994(5) 0.0557(4) 0.4399(4) 0.121 Uiso 1 calc R
C32 C 0.4414(5) 0.0801(3) 0.3323(6) 0.087(2) Uani 1 d .
H32A H 0.4425(5) 0.1428(3) 0.3288(6) 0.104 Uiso 1 calc R
C33 C 0.5483(6) 0.0788(5) 0.4093(8) 0.133(4) Uani 1 d .
H33A H 0.6320(6) 0.1042(5) 0.4003(8) 0.200 Uiso 1 calc R
H33B H 0.5478(6) 0.0180(5) 0.4150(8) 0.200 Uiso 1 calc R
H33C H 0.5356(6) 0.1133(5) 0.4635(8) 0.200 Uiso 1 calc R
C34 C 0.4655(7) 0.0312(5) 0.2458(6) 0.102(3) Uani 1 d .
H34A H 0.3948(7) 0.0323(5) 0.1953(6) 0.153 Uiso 1 calc R
H34B H 0.4687(7) -0.0299(5) 0.2488(6) 0.153 Uiso 1 calc R
H34C H 0.5484(7) 0.0601(5) 0.2385(6) 0.153 Uiso 1 calc R
N35 N 0.1508(4) 0.1048(2) 0.1508(2) 0.0562(9) Uani 1 d .
N36 N 0.1102(7) 0.0396(3) 0.1044(3) 0.089(2) Uani 1 d .
B B 0.8332(4) 0.5831(3) 0.2343(2) 0.0348(8) Uani 1 d .
C40 C 0.8487(4) 0.5725(3) 0.1335(2) 0.0462(8) Uani 1 d .
H40A H 0.9114(4) 0.5350(3) 0.1249(2) 0.069 Uiso 1 calc R
H40B H 0.8799(4) 0.6306(3) 0.1235(2) 0.069 Uiso 1 calc R
H40C H 0.7642(4) 0.5457(3) 0.0915(2) 0.069 Uiso 1 calc R
C41 C 0.7844(3) 0.4850(2) 0.2535(2) 0.0338(7) Uani 1 d .
C42 C 0.6791(3) 0.4571(2) 0.2850(2) 0.0377(7) Uani 1 d .
F42 F 0.6032(2) 0.5136(2) 0.3100(2) 0.0521(6) Uani 1 d .
C43 C 0.6427(3) 0.3726(3) 0.2964(3) 0.0418(8) Uani 1 d .
F43 F 0.5371(2) 0.3512(2) 0.3262(2) 0.0602(7) Uani 1 d .
C44 C 0.7153(4) 0.3114(3) 0.2781(2) 0.0419(8) Uani 1 d .
F44 F 0.6823(3) 0.2295(2) 0.2891(2) 0.0577(6) Uani 1 d .
C45 C 0.8266(4) 0.3359(3) 0.2516(2) 0.0424(8) Uani 1 d .
F45 F 0.9042(3) 0.2781(2) 0.2394(2) 0.0598(7) Uani 1 d .
C46 C 0.8578(4) 0.4201(2) 0.2396(2) 0.0374(7) Uani 1 d .
F46 F 0.9693(2) 0.4389(2) 0.2155(2) 0.0508(5) Uani 1 d .
C47 C 0.9710(4) 0.6243(2) 0.3128(2) 0.0361(7) Uani 1 d .
C48 C 0.9714(4) 0.6305(3) 0.4012(2) 0.0432(8) Uani 1 d .
F48 F 0.8575(2) 0.6108(2) 0.4230(2) 0.0577(6) Uani 1 d .
C49 C 1.0804(5) 0.6572(3) 0.4716(3) 0.0522(10) Uani 1 d .
F49 F 1.0695(3) 0.6615(3) 0.5552(2) 0.0814(10) Uani 1 d .
C50 C 1.1999(4) 0.6808(3) 0.4555(3) 0.0519(10) Uani 1 d .
F50 F 1.3087(3) 0.7053(2) 0.5226(2) 0.0758(9) Uani 1 d .
C51 C 1.2064(4) 0.6777(3) 0.3698(3) 0.0475(9) Uani 1 d .
F51 F 1.3226(3) 0.6997(2) 0.3540(2) 0.0690(7) Uani 1 d .
C52 C 1.0939(4) 0.6498(2) 0.3014(3) 0.0407(7) Uani 1 d .
F52 F 1.1120(3) 0.6475(2) 0.2198(2) 0.0632(7) Uani 1 d .
C53 C 0.7259(4) 0.6473(2) 0.2408(2) 0.0388(7) Uani 1 d .
C54 C 0.7517(4) 0.7346(2) 0.2867(2) 0.0403(7) Uani 1 d .
F54 F 0.8717(2) 0.77432(14) 0.3385(2) 0.0489(5) Uani 1 d .
C55 C 0.6599(4) 0.7879(3) 0.2846(3) 0.0488(9) Uani 1 d .
F55 F 0.6943(3) 0.8718(2) 0.3316(2) 0.0666(7) Uani 1 d .
C56 C 0.5365(4) 0.7549(3) 0.2342(4) 0.0570(11) Uani 1 d .
F56 F 0.4443(3) 0.8050(2) 0.2304(3) 0.0854(11) Uani 1 d .
C57 C 0.5039(4) 0.6693(3) 0.1865(4) 0.0589(12) Uani 1 d .
F57 F 0.3818(3) 0.6354(2) 0.1360(3) 0.0874(11) Uani 1 d .
C58 C 0.5987(4) 0.6195(3) 0.1905(3) 0.0469(9) Uani 1 d .
F58 F 0.5586(3) 0.5360(2) 0.1400(2) 0.0608(7) Uani 1 d .

loop_
_atom_type_symbol
_atom_type_description
_atom_type_scat_dispersion_real
_atom_type_scat_dispersion_imag
_atom_type_scat_source
C C 0.0181 0.0091 'International Tables Vol C Tables 4.2.6.8 and 6.1.1.4'
H H 0.0000 0.0000 'International Tables Vol C Tables 4.2.6.8 and 6.1.1.4'
B B 0.0090 0.0039 'International Tables Vol C Tables 4.2.6.8 and 6.1.1.4'
N N 0.0311 0.0180 'International Tables Vol C Tables 4.2.6.8 and 6.1.1.4'
F F 0.0727 0.0534 'International Tables Vol C Tables 4.2.6.8 and 6.1.1.4'
Co Co -2.3653 3.6143 'International Tables Vol C Tables 4.2.6.8 and 6.1.1.4'

loop_
_geom_angle_atom_site_label_1
_geom_angle_atom_site_label_2
_geom_angle_atom_site_label_3
_geom_angle
N1 Co N35 178.3(2)
N1 Co N9 81.68(12)
N35 Co N9 98.44(14)
N1 Co N7 81.67(12)
N35 Co N7 98.23(14)
N9 Co N7 163.31(12)
C6 N1 C2 121.6(3)
C6 N1 Co 119.2(2)
C2 N1 Co 119.2(2)
N1 C2 C3 120.3(3)
N1 C2 C7 110.0(3)
C3 C2 C7 129.6(3)
C2 C3 C4 118.8(3)
C5 C4 C3 120.4(3)
C4 C5 C6 118.9(3)
N1 C6 C5 120.0(3)
N1 C6 C9 109.9(3)
C5 C6 C9 130.1(3)
N7 C7 C2 112.9(3)
N7 C7 C8 126.7(3)
C2 C7 C8 120.3(3)
C7 N7 C11 119.9(3)
C7 N7 Co 116.1(2)
C11 N7 Co 124.0(2)
N9 C9 C6 113.2(3)
N9 C9 C10 125.9(3)
C6 C9 C10 120.9(3)
C9 N9 C23 119.5(3)
C9 N9 Co 116.0(2)
C23 N9 Co 124.4(2)
C16 C11 C12 122.0(3)
C16 C11 N7 121.0(3)
C12 C11 N7 116.8(3)
C13 C12 C11 117.0(4)
C13 C12 C17 120.4(4)
C11 C12 C17 122.6(4)
C14 C13 C12 121.5(4)
C13 C14 C15 120.7(4)
C14 C15 C16 120.4(4)
C11 C16 C15 118.4(4)
C11 C16 C20 121.9(3)
C15 C16 C20 119.7(4)
C19 C17 C12 111.6(5)
C19 C17 C18 111.1(5)
C12 C17 C18 112.2(5)
C16 C20 C22 111.9(5)
C16 C20 C21 111.3(4)
C22 C20 C21 111.2(5)
C24 C23 C28 122.0(3)
C24 C23 N9 118.2(3)
C28 C23 N9 119.8(3)
C23 C24 C25 117.5(3)
C23 C24 C29 122.7(3)
C25 C24 C29 119.8(3)
C26 C25 C24 121.4(4)
C27 C26 C25 120.2(4)
C26 C27 C28 121.2(4)
C27 C28 C23 117.7(4)
C27 C28 C32 120.5(4)
C23 C28 C32 121.8(4)
C24 C29 C31 112.0(4)
C24 C29 C30 111.5(3)
C31 C29 C30 109.9(4)
C33 C32 C28 111.7(6)
C33 C32 C34 109.9(6)
C28 C32 C34 111.2(5)
N36 N35 Co 175.4(5)
C40 B C53 104.9(3)
C40 B C47 114.6(3)
C53 B C47 111.2(3)
C40 B C41 110.2(3)
C53 B C41 112.7(3)
C47 B C41 103.5(3)
C42 C41 C46 112.7(3)
C42 C41 B 128.4(3)
C46 C41 B 118.8(3)
F42 C42 C41 121.1(3)
F42 C42 C43 114.3(3)
C41 C42 C43 124.6(3)
F43 C43 C44 120.0(3)
F43 C43 C42 120.3(3)
C44 C43 C42 119.7(3)
F44 C44 C43 120.7(4)
F44 C44 C45 120.2(4)
C43 C44 C45 119.0(3)
F45 C45 C46 120.9(4)
F45 C45 C44 119.8(4)
C46 C45 C44 119.3(3)
F46 C46 C45 115.4(3)
F46 C46 C41 120.1(3)
C45 C46 C41 124.5(3)
C52 C47 C48 112.7(3)
C52 C47 B 127.4(3)
C48 C47 B 119.7(3)
F48 C48 C49 115.3(4)
F48 C48 C47 119.5(3)
C49 C48 C47 125.2(4)
F49 C49 C50 120.6(4)
F49 C49 C48 120.3(4)
C50 C49 C48 119.1(4)
F50 C50 C51 120.5(4)
F50 C50 C49 120.6(4)
C51 C50 C49 118.8(4)
F51 C51 C50 118.9(4)
F51 C51 C52 121.4(4)
C50 C51 C52 119.7(4)
F52 C52 C47 120.9(3)
F52 C52 C51 114.7(3)
C47 C52 C51 124.4(4)
C58 C53 C54 112.3(3)
C58 C53 B 120.8(3)
C54 C53 B 126.6(3)
F54 C54 C55 114.5(3)
F54 C54 C53 121.1(3)
C55 C54 C53 124.4(4)
F55 C55 C56 120.6(4)
F55 C55 C54 120.0(4)
C56 C55 C54 119.4(4)
C55 C56 F56 121.1(4)
C55 C56 C57 119.6(4)
F56 C56 C57 119.4(4)
F57 C57 C56 120.4(4)
F57 C57 C58 120.9(5)
C56 C57 C58 118.7(4)
F58 C58 C57 114.8(4)
F58 C58 C53 119.6(4)
C57 C58 C53 125.6(4)

loop_
_geom_bond_atom_site_label_1
_geom_bond_atom_site_label_2
_geom_bond_distance
Co N1 1.812(3)
Co N35 1.841(3)
Co N9 1.908(3)
Co N7 1.915(3)
N1 C6 1.354(4)
N1 C2 1.356(4)
C2 C3 1.383(5)
C2 C7 1.465(5)
C3 C4 1.392(6)
C4 C5 1.388(6)
C5 C6 1.391(5)
C6 C9 1.459(5)
C7 N7 1.303(5)
C7 C8 1.493(5)
N7 C11 1.452(4)
C9 N9 1.303(5)
C9 C10 1.499(5)
N9 C23 1.444(4)
C11 C16 1.383(5)
C11 C12 1.402(5)
C12 C13 1.392(6)
C12 C17 1.504(6)
C13 C14 1.365(7)
C14 C15 1.368(7)
C15 C16 1.393(6)
C16 C20 1.519(5)
C17 C19 1.484(10)
C17 C18 1.532(9)
C20 C22 1.523(9)
C20 C21 1.533(8)
C23 C24 1.393(5)
C23 C28 1.399(5)
C24 C25 1.396(5)
C24 C29 1.512(5)
C25 C26 1.369(6)
C26 C27 1.368(6)
C27 C28 1.394(6)
C28 C32 1.524(6)
C29 C31 1.526(7)
C29 C30 1.528(6)
C32 C33 1.487(11)
C32 C34 1.543(10)
N35 N36 1.112(6)
B C40 1.627(5)
B C53 1.657(5)
B C47 1.662(5)
B C41 1.663(5)
C41 C42 1.382(5)
C41 C46 1.403(5)
C42 F42 1.364(4)
C42 C43 1.389(5)
C43 F43 1.346(4)
C43 C44 1.363(6)
C44 F44 1.342(4)
C44 C45 1.380(6)
C45 F45 1.345(4)
C45 C46 1.379(5)
C46 F46 1.347(4)
C47 C52 1.384(5)
C47 C48 1.388(5)
C48 F48 1.354(5)
C48 C49 1.377(6)
C49 F49 1.348(5)
C49 C50 1.375(7)
C50 F50 1.346(5)
C50 C51 1.371(7)
C51 F51 1.336(5)
C51 C52 1.384(6)
C52 F52 1.348(5)
C53 C58 1.381(6)
C53 C54 1.392(5)
C54 F54 1.352(5)
C54 C55 1.392(6)
C55 F55 1.348(5)
C55 C56 1.355(7)
C56 F56 1.359(5)
C56 C57 1.374(7)
C57 F57 1.347(5)
C57 C58 1.379(6)
C58 F58 1.361(5)
